data_9011242
loop_
_publ_author_name
'Maslen, E. N.'
'Spadaccini, N.'
'Watson, K. J.'

_publ_section_title
;
 Electron density in non-ideal metal complexes. II. Sodium
 bis(carbonato)cuprate(II)
;
_journal_issue 5
_journal_name_full 'Acta Crystallographica, Section B'
_journal_page_first 430
_journal_page_last 436
_journal_paper_doi 10.1107/S0108768186097926
_journal_volume 42
_journal_year 1986
_chemical_compound_source Synthetic
_chemical_formula_sum 'C2 Cu Na2 O6'
_chemical_name_mineral Juangodoyite
_space_group_IT_number 14
_symmetry_space_group_name_Hall '-P 2yab'
_symmetry_space_group_name_H-M 'P 1 21/a 1'
_cell_angle_alpha 90
_cell_angle_beta 116.24
_cell_angle_gamma 90
_cell_length_a 6.170
_cell_length_b 8.171
_cell_length_c 5.648
_cell_formula_units_Z 2
_cell_volume 255.401
_database_code_amcsd 0009808
_exptl_crystal_density_diffrn 2.985
_cod_original_formula_sum 'Na2 Cu C2 O6'
_cod_database_code 9011242

loop_
_space_group_symop_operation_xyz
x,y,z
1/2+x,1/2-y,z
1/2-x,1/2+y,-z
-x,-y,-z

loop_
_atom_site_aniso_label
_atom_site_aniso_U_11
_atom_site_aniso_U_22
_atom_site_aniso_U_33
_atom_site_aniso_U_12
_atom_site_aniso_U_13
_atom_site_aniso_U_23
Na 0.02181 0.01907 0.01608 -0.00526 0.00753 0.00026
Cu 0.00955 0.00756 0.01247 0.00031 0.00480 0.00046
C 0.00939 0.00923 0.01397 0.00118 0.00443 0.00057
O1 0.01110 0.00980 0.02125 0.00141 0.00428 -0.00321
O2 0.01754 0.01150 0.01402 0.00240 0.00765 0.00028
O3 0.01936 0.01816 0.01718 0.00254 0.00804 0.00682

loop_
_atom_site_label
_atom_site_fract_x
_atom_site_fract_y
_atom_site_fract_z
_atom_site_U_iso_or_equiv
Na 0.67160 0.09405 0.35690 0.01930
Cu 0.00000 0.00000 0.00000 0.00987
C 0.36569 -0.23665 0.18683 0.01112
O1 0.32537 -0.08168 0.21023 0.01512
O2 0.36936 -0.28169 -0.03111 0.01410
O3 0.40360 -0.33579 0.37097 0.01827

loop_
_cod_related_entry_id
_cod_related_entry_database
_cod_related_entry_code
1 AMCSD 0009808
